data_7241049
loop_
_publ_author_name
'Benecke, Jannick'
'Svensson Grape, Erik'
'Engesser, Tobias'
'Inge, Andrew Ken'
'Reinsch, Helge'

_publ_section_title
;
 Observation of Three Different Linker Conformers in a Scandium
 Ferrocenedicarboxylate Coordination Polymer
;
_journal_name_full CrystEngComm
_journal_paper_doi 10.1039/D0CE00986E
_journal_year 2020
_chemical_formula_sum 'C36 Fe3 O12 Sc2'
_chemical_formula_weight 881.83
_chemical_name_mineral CAU-50
_space_group_IT_number 52
_space_group_name_Hall '-P 2a 2bc'
_space_group_name_H-M_alt 'P n n a'
_symmetry_cell_setting orthorhombic
_symmetry_Int_Tables_number 52
_symmetry_space_group_name_Hall '-P 2a 2bc'
_symmetry_space_group_name_H-M 'P n n a'
_audit_update_record
;
2020-07-07 deposited with the CCDC.	2020-08-12 downloaded from the CCDC.
;
_cell_angle_alpha 90
_cell_angle_beta 90
_cell_angle_gamma 90
_cell_formula_units_Z 4
_cell_length_a 17.42870(48)
_cell_length_b 15.29046(51)
_cell_length_c 13.21952(50)
_cell_volume 3522.9(2)
_diffrn_ambient_temperature 298
_diffrn_measured_fraction_theta_full 1.03
_diffrn_measurement_device_type 'STOE Stadi MP Cu Ka1'
_diffrn_radiation_wavelength 1.540598
_exptl_crystal_description powder
_cod_data_source_file d0ce00986e2.cif
_cod_data_source_block structure
_cod_original_cell_volume 3522.91(20)
_cod_original_sg_symbol_Hall '-P 2a 2bc '
_cod_original_sg_symbol_H-M PNNA
_cod_database_code 7241049

loop_
_symmetry_equiv_pos_as_xyz
'-x, -y, -z'
'-x, y+1/2, z+1/2'
'-x+1/2, -y, z'
'-x+1/2, y+1/2, -z+1/2'
'x, -y+1/2, -z+1/2'
'x, y, z'
'x+1/2, -y+1/2, z+1/2'
'x+1/2, y, -z'

loop_
_atom_site_label
_atom_site_type_symbol
_atom_site_symmetry_multiplicity
_atom_site_fract_x
_atom_site_fract_y
_atom_site_fract_z
_atom_site_occupancy
_atom_site_B_iso_or_equiv
Sc1 Sc 4 0.5 0 0 1 2.25(30)
Sc2 Sc 4 0.25 0 0.04909(80) 1 2.25(30)
O1 O 8 0.44689(84) 0.1202(11) 0.0162(12) 1 4.07(43)
O2 O 8 0.32167(81) 0.10680(73) 0.0556(13) 1 4.07(43)
C1 C 8 0.3833364 0.1490423 0.05377335 1 1.12(39)
C2 C 8 0.3854994 0.2369773 0.09691474 1 1.12(39)
C3 C 8 0.4545195 0.2818891 0.1275574 1 1.12(39)
C4 C 8 0.4304467 0.3603763 0.1793077 1 1.12(39)
C5 C 8 0.3473637 0.3624517 0.181293 1 1.12(39)
C6 C 8 0.3189998 0.2851965 0.1307596 1 1.12(39)
Fe1 Fe 4 0.38721(58) 0.25 0.25 1 4.24(26)
O3 O 8 0.31557(69) -0.04427(85) 0.1726(11) 1 4.07(43)
O4 O 8 0.44007(81) -0.0467(10) 0.1209(12) 1 4.07(43)
C7 C 8 0.3851337 -0.06538676 0.1789838 1 1.12(39)
C8 C 8 0.4167808 -0.1223307 0.2589023 1 1.12(39)
C9 C 8 0.4968845 -0.1362641 0.2800007 1 1.12(39)
C10 C 8 0.500912 -0.1941369 0.3661483 1 1.12(39)
C11 C 8 0.4234746 -0.2161345 0.396786 1 1.12(39)
C12 C 8 0.3706774 -0.1718536 0.3295281 1 1.12(39)
Fe2 Fe 4 0.44325(60) -0.25 0.25 1 4.24(26)
O5 O 8 0.42231(76) -0.03234(88) -0.1102(12) 1 4.07(43)
O6 O 8 0.30597(80) -0.07753(90) -0.0530(11) 1 4.07(43)
C13 C 8 0.3532843 -0.0606102 -0.1235318 1 1.12(39)
C14 C 8 0.3242991 -0.07618572 -0.2264566 1 1.12(39)
C15 C 8 0.3610157 -0.04960801 -0.3190152 1 1.12(39)
C16 C 8 0.3149761 -0.08394063 -0.4003828 1 1.12(39)
C17 C 8 0.250571 -0.1308513 -0.358049 1 1.12(39)
C18 C 8 0.2555756 -0.1259121 -0.2492159 1 1.12(39)
Fe3 Fe 4 0.25 0 -0.31008(68) 1 4.24(26)

loop_
_geom_angle_atom_site_label_1
_geom_angle_atom_site_label_2
_geom_angle_atom_site_label_3
_geom_angle
Sc1 O1 O2 112.1(7)

loop_
_geom_bond_atom_site_label_1
_geom_bond_atom_site_label_2
_geom_bond_distance
Sc1 O1 2.069(16)
